data_2217597
loop_
_publ_author_name
'Mohammadi Ziarani, Ghodsi'
'Abbasi, Alireza'
'Badiei, Alireza'
'Haddadpour, Mahboubeh'
'Abdi Jahangir, Ali'

_publ_section_title
9-(2,3-Dichlorophenyl)-4a-hydroxy-3,3,6,6-tetramethyl-4,4a,5,6,9,9a-hexahydro-3<i>H</i>-xanthene-1,8(2<i>H</i>,7<i>H</i>)-dione
_journal_coeditor_code NG2413
_journal_issue 2
_journal_name_full 'Acta Crystallographica Section E'
_journal_page_first o519
_journal_page_last o519
_journal_paper_doi 10.1107/S1600536808002183
_journal_volume 64
_journal_year 2008
_chemical_formula_iupac 'C23 H26 Cl2 O4'
_chemical_formula_moiety 'C23 H26 Cl2 O4'
_chemical_formula_sum 'C23 H26 Cl2 O4'
_chemical_formula_weight 437.34
_chemical_name_systematic 3<i>H</i>-xanthene-1,8(2<i>H</i>,7<i>H</i>)-dione
_space_group_IT_number 14
_symmetry_cell_setting monoclinic
_symmetry_space_group_name_Hall '-P 2yab'
_symmetry_space_group_name_H-M 'P 1 21/a 1'
_atom_sites_solution_hydrogens geom
_atom_sites_solution_primary direct
_atom_sites_solution_secondary difmap
_audit_creation_method SHELXL-97
_cell_angle_alpha 90.00
_cell_angle_beta 105.357(13)
_cell_angle_gamma 90.00
_cell_formula_units_Z 4
_cell_length_a 11.9581(17)
_cell_length_b 15.165(2)
_cell_length_c 12.3953(18)
_cell_measurement_reflns_used 13922
_cell_measurement_temperature 290(2)
_cell_measurement_theta_max 25.5
_cell_measurement_theta_min 3.25
_cell_volume 2167.6(5)
_computing_cell_refinement 'IPDS Software (Stoe & Cie, 1997)'
_computing_data_collection 'IPDS Software (Stoe & Cie, 1997)'
_computing_data_reduction 'IPDS Software (Stoe & Cie, 1997)'
_computing_molecular_graphics 'DIAMOND (Brandenburg, 2001)'
_computing_publication_material 'PLATON (Spek, 2003)'
_computing_structure_refinement 'SHELXL97 (Sheldrick, 2008)'
_computing_structure_solution 'SHELXS97 (Sheldrick, 2008)'
_diffrn_ambient_temperature 290(2)
_diffrn_measured_fraction_theta_full 0.995
_diffrn_measured_fraction_theta_max 0.995
_diffrn_measurement_device_type 'Stoe IPDS'
_diffrn_measurement_method '\f oscillation'
_diffrn_radiation_monochromator graphite
_diffrn_radiation_source 'fine-focus sealed tube'
_diffrn_radiation_type MoK\a
_diffrn_radiation_wavelength 0.71073
_diffrn_reflns_av_R_equivalents 0.0701
_diffrn_reflns_av_sigmaI/netI 0.1740
_diffrn_reflns_limit_h_max 12
_diffrn_reflns_limit_h_min -14
_diffrn_reflns_limit_k_max 18
_diffrn_reflns_limit_k_min -17
_diffrn_reflns_limit_l_max 15
_diffrn_reflns_limit_l_min -15
_diffrn_reflns_number 13922
_diffrn_reflns_theta_full 25.49
_diffrn_reflns_theta_max 25.49
_diffrn_reflns_theta_min 3.74
_diffrn_standards_number 0
_exptl_absorpt_coefficient_mu 0.326
_exptl_absorpt_correction_T_max 0.9693
_exptl_absorpt_correction_T_min 0.9299
_exptl_absorpt_correction_type numerical
_exptl_absorpt_process_details '(X-RED; Stoe & Cie, 1997)'
_exptl_crystal_colour colorless
_exptl_crystal_density_diffrn 1.340
_exptl_crystal_density_method 'not measured'
_exptl_crystal_description 'block shape'
_exptl_crystal_F_000 920
_exptl_crystal_size_max 0.22
_exptl_crystal_size_mid 0.10
_exptl_crystal_size_min 0.09
_refine_diff_density_max 0.731
_refine_diff_density_min -0.830
_refine_ls_extinction_coef 0.0056(13)
_refine_ls_extinction_expression Fc^*^=kFc[1+0.001xFc^2^\l^3^/sin(2\q)]^-1/4^
_refine_ls_extinction_method 'SHELXL97 (Sheldrick, 2008)'
_refine_ls_goodness_of_fit_ref 0.851
_refine_ls_hydrogen_treatment mixed
_refine_ls_matrix_type full
_refine_ls_number_parameters 246
_refine_ls_number_reflns 4012
_refine_ls_number_restraints 0
_refine_ls_restrained_S_all 0.851
_refine_ls_R_factor_all 0.1375
_refine_ls_R_factor_gt 0.0596
_refine_ls_shift/su_max 0.000
_refine_ls_shift/su_mean 0.000
_refine_ls_structure_factor_coef Fsqd
_refine_ls_weighting_details 'calc w=1/[\s^2^(Fo^2^)+(0.08P)^2^] where P=(Fo^2^+2Fc^2^)/3'
_refine_ls_weighting_scheme calc
_refine_ls_wR_factor_gt 0.1472
_refine_ls_wR_factor_ref 0.1619
_reflns_number_gt 1511
_reflns_number_total 4012
_reflns_threshold_expression I>2\s(I)
_cod_data_source_file ng2413.cif
_cod_data_source_block I
_cod_original_cell_volume 2167.5(5)
_cod_original_sg_symbol_H-M 'P 21/a'
_cod_database_code 2217597
_cod_database_fobs_code 2217597

loop_
_symmetry_equiv_pos_as_xyz
'x, y, z'
'-x+1/2, y+1/2, -z'
'-x, -y, -z'
'x-1/2, -y-1/2, z'

loop_
_atom_site_type_symbol
_atom_site_label
_atom_site_fract_x
_atom_site_fract_y
_atom_site_fract_z
_atom_site_U_iso_or_equiv
_atom_site_adp_type
_atom_site_calc_flag
_atom_site_refinement_flags
_atom_site_occupancy
Cl Cl1 0.74989(9) 0.77065(8) -0.11681(10) 0.0535(4) Uani d . 1
Cl Cl2 0.80090(12) 0.65780(9) -0.30989(10) 0.0694(5) Uani d . 1
O O1 1.1085(2) 0.84256(18) 0.2731(2) 0.0445(8) Uani d . 1
O O2 1.1313(2) 0.8477(2) 0.0944(3) 0.0469(9) Uani d . 1
H H22 1.197(4) 0.851(3) 0.130(4) 0.056 Uiso d . 1
O O3 0.8621(3) 0.59442(19) 0.2062(3) 0.0532(9) Uani d . 1
O O4 0.7952(3) 0.8634(2) 0.2112(3) 0.0571(9) Uani d . 1
C C1 0.9390(3) 0.8517(3) 0.1106(3) 0.0315(10) Uani d . 1
H H1 0.9188 0.8699 0.0319 0.038 Uiso calc R 1
C C2 0.9459(3) 0.7008(3) 0.0160(4) 0.0337(11) Uani d . 1
C C3 0.9198(3) 0.7533(3) 0.1118(3) 0.0365(11) Uani d . 1
H H3 0.8371 0.7449 0.1056 0.044 Uiso calc R 1
C C4 0.8591(4) 0.9029(3) 0.1672(4) 0.0398(11) Uani d . 1
C C5 1.0648(3) 0.8800(3) 0.1620(4) 0.0347(11) Uani d . 1
C C6 1.0712(4) 0.7622(3) 0.2944(4) 0.0415(11) Uani d . 1
C C7 1.0802(3) 0.9788(3) 0.1793(3) 0.0367(11) Uani d . 1
H H7A 1.0751 1.0057 0.1071 0.044 Uiso calc R 1
H H7B 1.1580 0.9894 0.2259 0.044 Uiso calc R 1
C C8 0.8930(4) 0.6534(3) -0.1764(4) 0.0487(13) Uani d . 1
C C9 0.8717(4) 0.7044(3) -0.0908(4) 0.0370(11) Uani d . 1
C C10 0.8714(4) 0.9994(3) 0.1684(4) 0.0447(12) Uani d . 1
H H10A 0.8157 1.0256 0.2034 0.054 Uiso calc R 1
H H10B 0.8549 1.0211 0.0922 0.054 Uiso calc R 1
C C11 1.0414(4) 0.6451(3) 0.0339(4) 0.0473(12) Uani d . 1
H H11 1.0932 0.6423 0.1045 0.057 Uiso calc R 1
C C12 0.9942(4) 1.0271(3) 0.2326(4) 0.0397(11) Uani d . 1
C C13 0.9474(4) 0.6348(3) 0.2614(4) 0.0507(13) Uani d . 1
C C14 0.9840(4) 0.7182(3) 0.2255(4) 0.0408(11) Uani d . 1
C C15 1.0604(4) 0.5943(3) -0.0507(5) 0.0589(14) Uani d . 1
H H15 1.1234 0.5560 -0.0362 0.071 Uiso calc R 1
C C16 1.1378(5) 0.7305(4) 0.4066(5) 0.0905(10) Uani d . 1
H H16A 1.2129 0.7097 0.4012 0.109 Uiso calc R 1
H H16B 1.1513 0.7801 0.4578 0.109 Uiso calc R 1
C C17 1.0136(4) 1.0051(3) 0.3568(4) 0.0621(15) Uani d . 1
H H17A 0.9625 1.0401 0.3874 0.093 Uiso calc R 1
H H17B 1.0926 1.0176 0.3961 0.093 Uiso calc R 1
H H17C 0.9978 0.9437 0.3648 0.093 Uiso calc R 1
C C18 0.9873(5) 0.5992(3) -0.1572(5) 0.0559(14) Uani d . 1
H H18 1.0021 0.5661 -0.2151 0.067 Uiso calc R 1
C C19 1.0103(4) 1.1263(3) 0.2207(4) 0.0597(14) Uani d . 1
H H19A 0.9918 1.1416 0.1428 0.090 Uiso calc R 1
H H19B 1.0893 1.1419 0.2559 0.090 Uiso calc R 1
H H19C 0.9598 1.1576 0.2559 0.090 Uiso calc R 1
C C20 1.0817(5) 0.6589(4) 0.4551(5) 0.0905(10) Uani d . 1
C C21 1.0208(5) 0.5970(4) 0.3675(4) 0.0905(10) Uani d . 1
H H21A 0.9719 0.5596 0.3993 0.109 Uiso calc R 1
H H21B 1.0785 0.5593 0.3489 0.109 Uiso calc R 1
C C22 1.1532(5) 0.6224(4) 0.5598(5) 0.0905(10) Uani d . 1
H H22A 1.2121 0.5851 0.5443 0.136 Uiso calc R 1
H H22B 1.1055 0.5884 0.5955 0.136 Uiso calc R 1
H H22C 1.1891 0.6696 0.6083 0.136 Uiso calc R 1
C C23 0.9799(5) 0.7069(4) 0.4916(5) 0.0905(10) Uani d . 1
H H23A 0.9306 0.6636 0.5120 0.136 Uiso calc R 1
H H23B 0.9354 0.7416 0.4303 0.136 Uiso calc R 1
H H23C 1.0119 0.7446 0.5544 0.136 Uiso calc R 1

loop_
_atom_site_aniso_label
_atom_site_aniso_U_11
_atom_site_aniso_U_22
_atom_site_aniso_U_33
_atom_site_aniso_U_12
_atom_site_aniso_U_13
_atom_site_aniso_U_23
Cl1 0.0437(7) 0.0653(9) 0.0458(8) 0.0066(6) 0.0019(6) -0.0049(6)
Cl2 0.0873(10) 0.0793(10) 0.0415(8) -0.0153(8) 0.0171(7) -0.0107(7)
O1 0.0449(18) 0.0365(19) 0.045(2) -0.0107(15) -0.0013(15) 0.0099(15)
O2 0.0329(18) 0.050(2) 0.058(2) 0.0001(17) 0.0121(16) -0.0025(17)
O3 0.049(2) 0.0415(19) 0.063(2) -0.0143(16) 0.0030(17) 0.0017(16)
O4 0.044(2) 0.063(2) 0.070(2) -0.0123(17) 0.0261(18) -0.0110(18)
C1 0.030(2) 0.030(3) 0.031(2) -0.002(2) 0.0023(19) 0.001(2)
C2 0.030(2) 0.031(3) 0.041(3) -0.006(2) 0.010(2) -0.005(2)
C3 0.026(2) 0.040(3) 0.043(3) -0.006(2) 0.006(2) -0.001(2)
C4 0.032(3) 0.045(3) 0.039(3) -0.003(2) 0.003(2) -0.006(2)
C5 0.030(3) 0.042(3) 0.033(3) -0.001(2) 0.012(2) 0.001(2)
C6 0.035(3) 0.040(3) 0.044(3) -0.004(2) 0.001(2) 0.008(2)
C7 0.036(3) 0.035(3) 0.037(3) -0.003(2) 0.007(2) 0.006(2)
C8 0.055(3) 0.050(3) 0.042(3) -0.020(3) 0.016(3) -0.005(3)
C9 0.039(3) 0.030(3) 0.043(3) -0.006(2) 0.012(2) -0.004(2)
C10 0.040(3) 0.047(3) 0.048(3) 0.007(2) 0.014(2) -0.010(2)
C11 0.038(3) 0.045(3) 0.061(3) -0.001(2) 0.015(2) -0.005(3)
C12 0.044(3) 0.035(3) 0.041(3) -0.003(2) 0.014(2) -0.005(2)
C13 0.051(3) 0.038(3) 0.056(3) -0.011(3) 0.002(3) 0.007(2)
C14 0.037(3) 0.041(3) 0.039(3) -0.008(2) 0.002(2) 0.003(2)
C15 0.052(3) 0.043(3) 0.088(5) 0.008(2) 0.029(3) -0.001(3)
C16 0.098(2) 0.086(2) 0.0683(19) -0.0274(16) -0.0119(15) 0.0250(15)
C17 0.068(3) 0.074(4) 0.046(3) -0.017(3) 0.019(3) -0.012(3)
C18 0.067(4) 0.047(3) 0.061(4) -0.002(3) 0.029(3) -0.013(3)
C19 0.071(4) 0.045(3) 0.067(4) -0.002(3) 0.026(3) -0.012(3)
C20 0.098(2) 0.086(2) 0.0683(19) -0.0274(16) -0.0119(15) 0.0250(15)
C21 0.098(2) 0.086(2) 0.0683(19) -0.0274(16) -0.0119(15) 0.0250(15)
C22 0.098(2) 0.086(2) 0.0683(19) -0.0274(16) -0.0119(15) 0.0250(15)
C23 0.098(2) 0.086(2) 0.0683(19) -0.0274(16) -0.0119(15) 0.0250(15)

loop_
_atom_type_symbol
_atom_type_description
_atom_type_scat_dispersion_real
_atom_type_scat_dispersion_imag
_atom_type_scat_source
C C 0.0033 0.0016 'International Tables Vol C Tables 4.2.6.8 and 6.1.1.4'
H H 0.0000 0.0000 'International Tables Vol C Tables 4.2.6.8 and 6.1.1.4'
Cl Cl 0.1484 0.1585 'International Tables Vol C Tables 4.2.6.8 and 6.1.1.4'
O O 0.0106 0.0060 'International Tables Vol C Tables 4.2.6.8 and 6.1.1.4'

loop_
_geom_angle_atom_site_label_1
_geom_angle_atom_site_label_2
_geom_angle_atom_site_label_3
_geom_angle
C6 O1 C5 119.0(3)
C5 O2 H22 106(3)
C3 C1 C5 114.1(3)
C3 C1 C4 112.4(3)
C5 C1 C4 109.2(3)
C3 C1 H1 106.9
C5 C1 H1 106.9
C4 C1 H1 106.9
C9 C2 C11 117.9(4)
C9 C2 C3 120.7(4)
C11 C2 C3 121.3(4)
C1 C3 C14 108.4(3)
C1 C3 C2 116.3(3)
C14 C3 C2 112.5(3)
C1 C3 H3 106.3
C14 C3 H3 106.3
C2 C3 H3 106.3
O4 C4 C10 124.2(4)
O4 C4 C1 119.9(4)
C10 C4 C1 115.8(4)
O2 C5 O1 108.3(3)
O2 C5 C7 111.5(3)
O1 C5 C7 104.6(3)
O2 C5 C1 107.8(3)
O1 C5 C1 110.6(3)
C7 C5 C1 113.9(3)
C14 C6 O1 124.7(4)
C14 C6 C16 124.7(4)
O1 C6 C16 110.6(4)
C5 C7 C12 117.2(3)
C5 C7 H7A 108.0
C12 C7 H7A 108.0
C5 C7 H7B 108.0
C12 C7 H7B 108.0
H7A C7 H7B 107.2
C18 C8 C9 120.8(4)
C18 C8 Cl2 118.5(4)
C9 C8 Cl2 120.6(4)
C2 C9 C8 120.4(4)
C2 C9 Cl1 119.7(3)
C8 C9 Cl1 119.8(4)
C4 C10 C12 111.0(4)
C4 C10 H10A 109.4
C12 C10 H10A 109.4
C4 C10 H10B 109.4
C12 C10 H10B 109.4
H10A C10 H10B 108.0
C15 C11 C2 121.0(4)
C15 C11 H11 119.5
C2 C11 H11 119.5
C19 C12 C10 110.3(4)
C19 C12 C17 108.8(4)
C10 C12 C17 109.4(4)
C19 C12 C7 108.0(3)
C10 C12 C7 107.7(3)
C17 C12 C7 112.7(3)
O3 C13 C14 122.5(4)
O3 C13 C21 120.5(4)
C14 C13 C21 116.9(4)
C6 C14 C13 119.2(4)
C6 C14 C3 122.5(4)
C13 C14 C3 118.3(4)
C11 C15 C18 120.8(5)
C11 C15 H15 119.6
C18 C15 H15 119.6
C20 C16 C6 115.4(4)
C20 C16 H16A 108.4
C6 C16 H16A 108.4
C20 C16 H16B 108.4
C6 C16 H16B 108.4
H16A C16 H16B 107.5
C12 C17 H17A 109.5
C12 C17 H17B 109.5
H17A C17 H17B 109.5
C12 C17 H17C 109.5
H17A C17 H17C 109.5
H17B C17 H17C 109.5
C8 C18 C15 119.0(4)
C8 C18 H18 120.5
C15 C18 H18 120.5
C12 C19 H19A 109.5
C12 C19 H19B 109.5
H19A C19 H19B 109.5
C12 C19 H19C 109.5
H19A C19 H19C 109.5
H19B C19 H19C 109.5
C22 C20 C21 118.2(5)
C22 C20 C16 114.6(5)
C21 C20 C16 110.8(5)
C22 C20 C23 103.5(5)
C21 C20 C23 103.6(5)
C16 C20 C23 104.1(5)
C20 C21 C13 117.8(5)
C20 C21 H21A 107.9
C13 C21 H21A 107.9
C20 C21 H21B 107.9
C13 C21 H21B 107.9
H21A C21 H21B 107.2
C20 C22 H22A 109.5
C20 C22 H22B 109.5
H22A C22 H22B 109.5
C20 C22 H22C 109.5
H22A C22 H22C 109.5
H22B C22 H22C 109.5
C20 C23 H23A 109.5
C20 C23 H23B 109.5
H23A C23 H23B 109.5
C20 C23 H23C 109.5
H23A C23 H23C 109.5
H23B C23 H23C 109.5

loop_
_geom_bond_atom_site_label_1
_geom_bond_atom_site_label_2
_geom_bond_distance
_geom_bond_publ_flag
Cl1 C9 1.728(4) yes
Cl2 C8 1.729(5) yes
O1 C6 1.347(5) yes
O1 C5 1.453(5) yes
O2 C5 1.388(5) yes
O2 H22 0.79(4) ?
O3 C13 1.230(5) yes
O4 C4 1.209(5) yes
C1 C3 1.510(5) ?
C1 C5 1.532(5) ?
C1 C4 1.538(6) ?
C1 H1 0.9800 ?
C2 C9 1.386(6) ?
C2 C11 1.390(5) ?
C2 C3 1.529(6) ?
C3 C14 1.511(5) ?
C3 H3 0.9800 ?
C4 C10 1.470(6) ?
C5 C7 1.517(5) ?
C6 C14 1.338(5) ?
C6 C16 1.488(6) ?
C7 C12 1.546(5) ?
C7 H7A 0.9700 ?
C7 H7B 0.9700 ?
C8 C18 1.364(6) ?
C8 C9 1.390(6) ?
C10 C12 1.532(5) ?
C10 H10A 0.9700 ?
C10 H10B 0.9700 ?
C11 C15 1.368(6) ?
C11 H11 0.9300 ?
C12 C19 1.529(6) ?
C12 C17 1.532(6) ?
C13 C14 1.447(6) ?
C13 C21 1.489(6) ?
C15 C18 1.379(6) ?
C15 H15 0.9300 ?
C16 C20 1.485(7) ?
C16 H16A 0.9700 ?
C16 H16B 0.9700 ?
C17 H17A 0.9600 ?
C17 H17B 0.9600 ?
C17 H17C 0.9600 ?
C18 H18 0.9300 ?
C19 H19A 0.9600 ?
C19 H19B 0.9600 ?
C19 H19C 0.9600 ?
C20 C22 1.460(7) ?
C20 C21 1.473(7) ?
C20 C23 1.584(8) ?
C21 H21A 0.9700 ?
C21 H21B 0.9700 ?
C22 H22A 0.9600 ?
C22 H22B 0.9600 ?
C22 H22C 0.9600 ?
C23 H23A 0.9600 ?
C23 H23B 0.9600 ?
C23 H23C 0.9600 ?

loop_
_geom_hbond_atom_site_label_D
_geom_hbond_atom_site_label_H
_geom_hbond_atom_site_label_A
_geom_hbond_site_symmetry_A
_geom_hbond_distance_DH
_geom_hbond_distance_HA
_geom_hbond_distance_DA
_geom_hbond_angle_DHA
O2 H22 O3 4_675 0.79(4) 2.12(4) 2.879(4) 160(5)

loop_
_geom_torsion_atom_site_label_1
_geom_torsion_atom_site_label_2
_geom_torsion_atom_site_label_3
_geom_torsion_atom_site_label_4
_geom_torsion
C5 C1 C3 C14 44.4(5)
C4 C1 C3 C14 -80.6(4)
C5 C1 C3 C2 -83.6(4)
C4 C1 C3 C2 151.5(3)
C9 C2 C3 C1 -73.9(5)
C11 C2 C3 C1 109.1(4)
C9 C2 C3 C14 160.2(4)
C11 C2 C3 C14 -16.8(5)
C3 C1 C4 O4 3.8(5)
C5 C1 C4 O4 -123.8(4)
C3 C1 C4 C10 -179.4(3)
C5 C1 C4 C10 53.0(5)
C6 O1 C5 O2 -84.3(4)
C6 O1 C5 C7 156.7(3)
C6 O1 C5 C1 33.6(5)
C3 C1 C5 O2 65.9(4)
C4 C1 C5 O2 -167.5(3)
C3 C1 C5 O1 -52.3(5)
C4 C1 C5 O1 74.3(4)
C3 C1 C5 C7 -169.8(3)
C4 C1 C5 C7 -43.2(5)
C5 O1 C6 C14 -9.9(6)
C5 O1 C6 C16 172.1(4)
O2 C5 C7 C12 168.1(3)
O1 C5 C7 C12 -75.0(4)
C1 C5 C7 C12 45.9(5)
C11 C2 C9 C8 0.2(6)
C3 C2 C9 C8 -176.9(4)
C11 C2 C9 Cl1 178.5(3)
C3 C2 C9 Cl1 1.4(5)
C18 C8 C9 C2 -0.3(7)
Cl2 C8 C9 C2 -179.8(3)
C18 C8 C9 Cl1 -178.6(3)
Cl2 C8 C9 Cl1 1.9(5)
O4 C4 C10 C12 115.6(5)
C1 C4 C10 C12 -61.1(5)
C9 C2 C11 C15 -1.1(6)
C3 C2 C11 C15 176.0(4)
C4 C10 C12 C19 172.9(4)
C4 C10 C12 C17 -67.5(5)
C4 C10 C12 C7 55.2(5)
C5 C7 C12 C19 -169.0(4)
C5 C7 C12 C10 -49.8(5)
C5 C7 C12 C17 70.8(5)
O1 C6 C14 C13 -175.9(4)
C16 C6 C14 C13 1.9(7)
O1 C6 C14 C3 2.6(7)
C16 C6 C14 C3 -179.6(5)
O3 C13 C14 C6 174.1(4)
C21 C13 C14 C6 -8.4(7)
O3 C13 C14 C3 -4.6(7)
C21 C13 C14 C3 173.0(5)
C1 C3 C14 C6 -20.3(6)
C2 C3 C14 C6 109.8(5)
C1 C3 C14 C13 158.3(4)
C2 C3 C14 C13 -71.6(5)
C2 C11 C15 C18 2.2(7)
C14 C6 C16 C20 -17.4(9)
O1 C6 C16 C20 160.6(5)
C9 C8 C18 C15 1.4(7)
Cl2 C8 C18 C15 -179.2(4)
C11 C15 C18 C8 -2.3(7)
C6 C16 C20 C22 174.0(6)
C6 C16 C20 C21 37.2(8)
C6 C16 C20 C23 -73.6(6)
C22 C20 C21 C13 179.6(5)
C16 C20 C21 C13 -45.3(8)
C23 C20 C21 C13 65.8(6)
O3 C13 C21 C20 -150.8(5)
C14 C13 C21 C20 31.5(8)
